data_7046464
loop_
_publ_author_name
'Li, Hui'
'Liu, Hong-Bin'
'Tao, Xiao-Min'
'Su, Jian'
'Ning, Ping-Fan'
'Xu, Xiu-Fang'
'Zhou, Yu'
'Gu, Wen'
'Liu, Xin'

_publ_section_title
;
 Novel single component tri-rare-earth emitting MOF for warm white light
 LEDs.
;
_journal_issue 25
_journal_name_full 'Dalton transactions (Cambridge, England : 2003)'
_journal_page_first 8427
_journal_page_last 8433
_journal_paper_doi 10.1039/c8dt01477a
_journal_volume 47
_journal_year 2018
_chemical_formula_moiety '0.5(C96 H60 Dy4 N4 O32), H2 O, 2(C2 H8 N)'
_chemical_formula_sum 'C52 H48 Dy2 N4 O17'
_chemical_formula_weight 1325.94
_space_group_crystal_system monoclinic
_space_group_IT_number 13
_space_group_name_Hall '-P 2yc'
_space_group_name_H-M_alt 'P 1 2/c 1'
_symmetry_space_group_name_Hall '-P 2yc'
_symmetry_space_group_name_H-M 'P 1 2/c 1'
_atom_sites_solution_hydrogens mixed
_atom_sites_solution_primary direct
_audit_creation_date 2017-06-10
_audit_creation_method
;
Olex2 1.2
(compiled 2017.03.28 svn.r3405 for OlexSys, GUI svn.r5337)
;
_audit_update_record
;
2017-06-10 deposited with the CCDC.
2018-05-28 downloaded from the CCDC.
;
_cell_angle_alpha 90
_cell_angle_beta 108.100(3)
_cell_angle_gamma 90
_cell_formula_units_Z 2
_cell_length_a 15.7583(13)
_cell_length_b 9.7867(10)
_cell_length_c 20.9550(18)
_cell_measurement_reflns_used 8163
_cell_measurement_temperature 113(2)
_cell_measurement_theta_max 27.5
_cell_measurement_theta_min 3.3
_cell_volume 3071.8(5)
_computing_cell_refinement 'CrystalClear-SM Expert 2.1 b42 (Rigaku, 2015)'
_computing_data_collection 'CrystalClear-SM Expert 2.1 b42 (Rigaku, 2015)'
_computing_data_reduction 'CrystalClear-SM Expert 2.1 b42 (Rigaku, 2015)'
_computing_molecular_graphics 'Olex2 (Dolomanov et al., 2009)'
_computing_publication_material 'Olex2 (Dolomanov et al., 2009)'
_computing_structure_refinement 'XL (Sheldrick, 2008)'
_computing_structure_solution 'XS (Sheldrick, 2008)'
_diffrn_ambient_temperature 113.3
_diffrn_measured_fraction_theta_full 0.995
_diffrn_measured_fraction_theta_max 0.989
_diffrn_measurement_device_type 'Bruker P4'
_diffrn_measurement_method '\w scans'
_diffrn_radiation_monochromator graphite
_diffrn_radiation_type MoK\a
_diffrn_radiation_wavelength 0.71073
_diffrn_reflns_av_R_equivalents 0.0392
_diffrn_reflns_av_unetI/netI 0.0273
_diffrn_reflns_Laue_measured_fraction_full 0.995
_diffrn_reflns_Laue_measured_fraction_max 0.989
_diffrn_reflns_limit_h_max 20
_diffrn_reflns_limit_h_min -20
_diffrn_reflns_limit_k_max 12
_diffrn_reflns_limit_k_min -12
_diffrn_reflns_limit_l_max 26
_diffrn_reflns_limit_l_min -26
_diffrn_reflns_number 32361
_diffrn_reflns_point_group_measured_fraction_full 0.995
_diffrn_reflns_point_group_measured_fraction_max 0.989
_diffrn_reflns_theta_full 25.242
_diffrn_reflns_theta_max 27.543
_diffrn_reflns_theta_min 3.024
_exptl_absorpt_coefficient_mu 2.478
_exptl_absorpt_correction_T_max 0.624
_exptl_absorpt_correction_T_min 0.571
_exptl_absorpt_correction_type multi-scan
_exptl_absorpt_process_details SADABS
_exptl_crystal_colour Colorless
_exptl_crystal_density_diffrn 1.434
_exptl_crystal_density_method "'not measured'"
_exptl_crystal_description Prism
_exptl_crystal_F_000 1312
_exptl_crystal_size_max 0.2
_exptl_crystal_size_mid 0.1
_exptl_crystal_size_min 0.05
_platon_squeeze_details
;

;
_refine_diff_density_max 3.309
_refine_diff_density_min -1.552
_refine_diff_density_rms 0.132
_refine_ls_extinction_method none
_refine_ls_goodness_of_fit_ref 1.091
_refine_ls_hydrogen_treatment mixed
_refine_ls_matrix_type full
_refine_ls_number_parameters 345
_refine_ls_number_reflns 7014
_refine_ls_number_restraints 13
_refine_ls_restrained_S_all 1.107
_refine_ls_R_factor_all 0.0326
_refine_ls_R_factor_gt 0.0298
_refine_ls_shift/su_max 0.004
_refine_ls_shift/su_mean 0.000
_refine_ls_structure_factor_coef Fsqd
_refine_ls_weighting_details 'w=1/[\s^2^(Fo^2^)+(0.0505P)^2^+6.7100P] where P=(Fo^2^+2Fc^2^)/3'
_refine_ls_weighting_scheme calc
_refine_ls_wR_factor_gt 0.0880
_refine_ls_wR_factor_ref 0.0896
_reflns_Friedel_coverage 0.000
_reflns_number_gt 6370
_reflns_number_total 7094
_reflns_threshold_expression 'I > 2\s(I)'
_cod_data_source_file c8dt01477a2.cif
_cod_data_source_block 1_CCDC1
_cod_depositor_comments 'Adding full bibliography for 7046463--7046465.cif.'
_cod_database_code 7046464
_shelx_shelxl_version_number 2014/7
_shelx_space_group_comment
;
The symmetry employed for this shelxl refinement is uniquely defined
by the following loop, which should always be used as a source of
symmetry information in preference to the above space-group names.
They are only intended as comments.
;
_olex2_refinement_description
;
1. Fixed Uiso
 At 1.2 times of:
  All C(H) groups, All C(H,H) groups, All N(H,H) groups
 At 1.5 times of:
  All C(H,H,H) groups
2. Restrained distances
 O9-H9
 0.8 with sigma of 0.01
3. Uiso/Uaniso restraints and constraints
Uanis(C26) \\sim Ueq: with sigma of 0.01 and sigma for terminal atoms of 0.01
Uanis(N2) \\sim Ueq: with sigma of 0.01 and sigma for terminal atoms of 0.01
4.a Secondary CH2 refined with riding coordinates:
 C9(H9a,H9b), C17(H17a,H17b), N2(H2a,H2b)
4.b Aromatic/amide H refined with riding coordinates:
 C8(H8), C16(H16), C23(H23), C15(H15), C24(H24), C3(H3), C11(H11), C19(H19),
 C12(H12), C6(H6), C20(H20)
4.c Idealised Me refined as rotating group:
 C25(H25a,H25b,H25c), C26(H26a,H26b,H26c)
;
_olex2_submission_special_instructions 'No special instructions were received'

loop_
_space_group_symop_operation_xyz
'x, y, z'
'-x, y, -z+1/2'
'-x, -y, -z'
'x, -y, z-1/2'

loop_
_atom_site_label
_atom_site_type_symbol
_atom_site_fract_x
_atom_site_fract_y
_atom_site_fract_z
_atom_site_U_iso_or_equiv
_atom_site_adp_type
_atom_site_occupancy
_atom_site_site_symmetry_order
_atom_site_calc_flag
_atom_site_refinement_flags_posn
_atom_site_refinement_flags_adp
_atom_site_refinement_flags_occupancy
Dy1 Dy 0.39557(2) 0.04476(2) 0.53369(2) 0.01114(6) Uani 1 1 d . . .
O1 O 0.39089(15) 0.1670(3) 0.43606(12) 0.0187(5) Uani 1 1 d . . .
O8 O 0.50881(15) 0.7775(3) 0.41221(12) 0.0198(5) Uani 1 1 d . . .
O7 O 0.42873(16) 0.8828(2) 0.46696(12) 0.0202(5) Uani 1 1 d . . .
O2 O 0.49124(16) 0.0799(3) 0.39158(12) 0.0223(5) Uani 1 1 d . . .
O5 O -0.24174(16) 0.0343(2) 0.03995(14) 0.0228(5) Uani 1 1 d . . .
O3 O 0.37490(16) -0.0581(2) 0.14554(13) 0.0182(5) Uani 1 1 d . . .
O6 O -0.28234(15) 0.2180(3) -0.02324(12) 0.0225(5) Uani 1 1 d . . .
O4 O 0.31860(17) 0.1220(3) 0.08435(12) 0.0228(5) Uani 1 1 d . . .
N1 N 0.15661(17) 0.3654(3) 0.23145(14) 0.0157(5) Uani 1 1 d . . .
C9 C 0.1109(2) 0.4185(3) 0.16476(18) 0.0176(6) Uani 1 1 d . . .
H9A H 0.1507 0.4120 0.1377 0.021 Uiso 1 1 calc R . .
H9B H 0.0979 0.5145 0.1686 0.021 Uiso 1 1 calc R . .
C22 C 0.4359(2) 0.7977(3) 0.42348(16) 0.0165(6) Uani 1 1 d . . .
C8 C 0.2821(2) 0.2433(3) 0.30748(16) 0.0144(6) Uani 1 1 d . . .
H8 H 0.2698 0.2816 0.3442 0.017 Uiso 1 1 calc R . .
C5 C 0.3383(2) 0.0570(3) 0.13973(17) 0.0154(6) Uani 1 1 d . . .
C10 C 0.0241(2) 0.3447(3) 0.12863(17) 0.0162(6) Uani 1 1 d . . .
C1 C 0.4169(2) 0.1330(3) 0.38743(16) 0.0169(6) Uani 1 1 d . . .
C16 C -0.0335(2) 0.4039(4) 0.07108(18) 0.0215(7) Uani 1 1 d . . .
H16 H -0.0177 0.4857 0.0553 0.026 Uiso 1 1 calc R . .
C18 C 0.2158(2) 0.5440(3) 0.31850(19) 0.0164(7) Uani 1 1 d . . .
C17 C 0.1437(2) 0.4398(3) 0.28712(19) 0.0182(7) Uani 1 1 d . . .
H17A H 0.1409 0.3750 0.3214 0.022 Uiso 1 1 calc R . .
H17B H 0.0866 0.4865 0.2718 0.022 Uiso 1 1 calc R . .
C14 C -0.2254(2) 0.1526(4) 0.02369(17) 0.0191(7) Uani 1 1 d . . .
C7 C 0.22654(19) 0.2735(3) 0.24161(16) 0.0135(6) Uani 1 1 d . . .
C23 C 0.3545(2) 0.6567(3) 0.32510(18) 0.0198(7) Uani 1 1 d . . .
H23 H 0.4008 0.6724 0.3072 0.024 Uiso 1 1 calc R . .
C2 C 0.3550(2) 0.1564(3) 0.31737(16) 0.0151(6) Uani 1 1 d . . .
C13 C -0.1382(2) 0.2189(4) 0.05979(17) 0.0181(6) Uani 1 1 d . . .
C15 C -0.1140(2) 0.3428(4) 0.03703(18) 0.0241(8) Uani 1 1 d . . .
H15 H -0.1521 0.3842 -0.0011 0.029 Uiso 1 1 calc R . .
C21 C 0.3563(2) 0.7166(3) 0.38510(17) 0.0164(6) Uani 1 1 d . . .
C24 C 0.2838(2) 0.5731(4) 0.29141(19) 0.0220(7) Uani 1 1 d . . .
H24 H 0.2819 0.5359 0.2501 0.026 Uiso 1 1 calc R . .
C3 C 0.3732(2) 0.0937(3) 0.26334(16) 0.0159(6) Uani 1 1 d . . .
H3 H 0.4216 0.0347 0.2705 0.019 Uiso 1 1 calc R . .
C11 C 0.0001(2) 0.2218(3) 0.15148(17) 0.0187(6) Uani 1 1 d . . .
H11 H 0.0379 0.1814 0.1900 0.022 Uiso 1 1 calc R . .
C19 C 0.2157(2) 0.6100(4) 0.3769(2) 0.0276(8) Uani 1 1 d . . .
H19 H 0.1688 0.5956 0.3943 0.033 Uiso 1 1 calc R . .
C4 C 0.3179(2) 0.1206(3) 0.19838(16) 0.0151(6) Uani 1 1 d . . .
C12 C -0.0805(2) 0.1587(4) 0.11703(18) 0.0193(7) Uani 1 1 d . . .
H12 H -0.0957 0.0760 0.1324 0.023 Uiso 1 1 calc R . .
C6 C 0.2458(2) 0.2098(3) 0.18766(16) 0.0159(6) Uani 1 1 d . . .
H6 H 0.2099 0.2275 0.1440 0.019 Uiso 1 1 calc R . .
C20 C 0.2852(2) 0.6979(4) 0.4101(2) 0.0288(9) Uani 1 1 d . . .
H20 H 0.2838 0.7436 0.4486 0.035 Uiso 1 1 calc R . .
O9 O 0.5000 0.7698(4) 0.2500 0.0263(8) Uani 1 2 d DS T P
H9 H 0.527(3) 0.817(4) 0.2812(17) 0.040(14) Uiso 1 1 d D . .
C25 C 0.5596(6) 0.4416(6) 0.4366(5) 0.089(3) Uani 1 1 d . . .
H25A H 0.5090 0.4955 0.4123 0.134 Uiso 1 1 calc GR . .
H25B H 0.5602 0.4320 0.4824 0.134 Uiso 1 1 calc GR . .
H25C H 0.5558 0.3530 0.4164 0.134 Uiso 1 1 calc GR . .
N2 N 0.6511(7) 0.5171(10) 0.4348(5) 0.133(3) Uani 1 1 d . U .
H2A H 0.6943 0.4560 0.4507 0.159 Uiso 1 1 calc R . .
H2B H 0.6608 0.5830 0.4656 0.159 Uiso 1 1 calc R . .
C26 C 0.6720(9) 0.5878(15) 0.3690(5) 0.164(5) Uani 1 1 d . U .
H26A H 0.6307 0.5530 0.3283 0.246 Uiso 1 1 calc GR . .
H26B H 0.7319 0.5661 0.3701 0.246 Uiso 1 1 calc GR . .
H26C H 0.6655 0.6852 0.3706 0.246 Uiso 1 1 calc GR . .

loop_
_atom_site_aniso_label
_atom_site_aniso_U_11
_atom_site_aniso_U_22
_atom_site_aniso_U_33
_atom_site_aniso_U_23
_atom_site_aniso_U_13
_atom_site_aniso_U_12
Dy1 0.00785(8) 0.01749(9) 0.00685(9) -0.00038(5) 0.00050(6) -0.00136(5)
O1 0.0186(11) 0.0272(12) 0.0114(11) 0.0016(9) 0.0061(9) 0.0041(9)
O8 0.0132(10) 0.0258(12) 0.0195(12) -0.0048(10) 0.0037(9) -0.0058(9)
O7 0.0208(11) 0.0223(12) 0.0154(12) -0.0053(10) 0.0023(9) -0.0043(9)
O2 0.0160(11) 0.0362(14) 0.0147(12) 0.0072(11) 0.0046(9) 0.0097(10)
O5 0.0130(11) 0.0248(13) 0.0258(14) -0.0035(10) -0.0007(10) -0.0005(9)
O3 0.0195(12) 0.0202(12) 0.0171(13) 0.0006(9) 0.0089(10) 0.0030(9)
O6 0.0134(10) 0.0390(14) 0.0119(12) 0.0051(10) -0.0009(9) -0.0052(10)
O4 0.0286(13) 0.0280(13) 0.0130(12) 0.0033(10) 0.0080(10) 0.0103(10)
N1 0.0094(11) 0.0170(13) 0.0178(14) -0.0068(11) 0.0002(10) 0.0003(10)
C9 0.0093(13) 0.0153(14) 0.0247(18) -0.0005(13) 0.0002(12) 0.0009(11)
C22 0.0158(14) 0.0192(15) 0.0119(15) 0.0003(12) 0.0006(12) -0.0030(12)
C8 0.0121(13) 0.0180(15) 0.0132(15) -0.0037(12) 0.0041(11) -0.0013(11)
C5 0.0116(14) 0.0210(16) 0.0131(16) -0.0014(12) 0.0031(12) -0.0012(11)
C10 0.0114(13) 0.0198(15) 0.0168(16) -0.0019(13) 0.0035(12) 0.0015(11)
C1 0.0152(14) 0.0222(16) 0.0132(16) 0.0055(13) 0.0043(12) 0.0030(12)
C16 0.0214(16) 0.0234(17) 0.0186(18) 0.0042(14) 0.0048(14) -0.0037(13)
C18 0.0127(14) 0.0142(15) 0.0209(18) -0.0026(12) 0.0030(13) -0.0004(11)
C17 0.0103(14) 0.0188(16) 0.0248(19) -0.0064(13) 0.0043(13) -0.0004(11)
C14 0.0115(14) 0.0323(19) 0.0138(16) -0.0047(14) 0.0044(12) -0.0020(13)
C7 0.0085(12) 0.0140(14) 0.0165(16) -0.0010(12) 0.0019(11) -0.0003(11)
C23 0.0177(15) 0.0213(17) 0.0216(18) -0.0035(13) 0.0078(13) -0.0049(12)
C2 0.0147(14) 0.0192(15) 0.0108(15) 0.0004(12) 0.0031(12) 0.0004(11)
C13 0.0115(14) 0.0264(17) 0.0147(16) -0.0041(13) 0.0015(12) -0.0008(12)
C15 0.0173(15) 0.034(2) 0.0167(18) 0.0045(14) -0.0012(13) -0.0001(14)
C21 0.0130(14) 0.0168(15) 0.0178(16) -0.0025(13) 0.0025(12) -0.0030(11)
C24 0.0217(16) 0.0247(17) 0.0211(18) -0.0107(14) 0.0089(14) -0.0072(14)
C3 0.0150(14) 0.0189(15) 0.0145(16) 0.0011(12) 0.0058(12) 0.0048(12)
C11 0.0152(14) 0.0207(16) 0.0166(16) 0.0035(13) -0.0005(12) 0.0014(12)
C19 0.0220(17) 0.035(2) 0.031(2) -0.0132(17) 0.0163(15) -0.0129(15)
C4 0.0137(14) 0.0196(15) 0.0121(15) -0.0013(12) 0.0042(11) -0.0002(11)
C12 0.0145(14) 0.0208(16) 0.0202(18) 0.0007(13) 0.0020(13) -0.0009(12)
C6 0.0132(13) 0.0220(16) 0.0105(15) -0.0013(12) 0.0008(11) -0.0002(12)
C20 0.0264(18) 0.038(2) 0.027(2) -0.0200(17) 0.0148(16) -0.0145(16)
O9 0.031(2) 0.0259(19) 0.022(2) 0.000 0.0088(17) 0.000
C25 0.124(7) 0.049(4) 0.133(7) 0.046(4) 0.097(7) 0.029(4)
N2 0.157(7) 0.118(6) 0.132(7) -0.005(5) 0.059(6) -0.019(5)
C26 0.199(9) 0.228(9) 0.085(6) -0.028(6) 0.072(6) 0.088(7)

loop_
_atom_type_symbol
_atom_type_description
_atom_type_scat_dispersion_real
_atom_type_scat_dispersion_imag
_atom_type_scat_source
C C 0.0030 0.0020 'International Tables Vol C Tables 4.2.6.8 and 6.1.1.4'
H H 0.0000 0.0000 'International Tables Vol C Tables 4.2.6.8 and 6.1.1.4'
Dy Dy -0.1890 4.4100 'International Tables Vol C Tables 4.2.6.8 and 6.1.1.4'
N N 0.0060 0.0030 'International Tables Vol C Tables 4.2.6.8 and 6.1.1.4'
O O 0.0110 0.0060 'International Tables Vol C Tables 4.2.6.8 and 6.1.1.4'

loop_
_geom_angle_atom_site_label_1
_geom_angle_atom_site_label_2
_geom_angle_atom_site_label_3
_geom_angle
_geom_angle_site_symmetry_1
_geom_angle_site_symmetry_3
O1 Dy1 O7 68.82(7) . 3_666
O1 Dy1 O5 73.40(8) . 2
O1 Dy1 O3 145.25(8) . 4_556
O1 Dy1 O6 75.04(8) . 2
O1 Dy1 O4 145.69(8) . 4_556
O1 Dy1 C5 158.72(8) . 4_556
O1 Dy1 C14 70.46(9) . 2
O8 Dy1 O1 83.40(9) 3_666 .
O8 Dy1 O7 48.90(7) 3_666 3_666
O8 Dy1 O5 134.34(8) 3_666 2
O8 Dy1 O3 75.92(8) 3_666 4_556
O8 Dy1 O6 82.48(8) 3_666 2
O8 Dy1 O4 127.65(8) 3_666 4_556
O8 Dy1 C5 101.26(9) 3_666 4_556
O8 Dy1 C14 108.36(10) 3_666 2
O7 Dy1 O1 76.78(8) 1_545 .
O7 Dy1 O8 125.18(8) 1_545 3_666
O7 Dy1 O7 76.29(8) 1_545 3_666
O7 Dy1 O2 76.92(9) 1_545 3_656
O7 Dy1 O5 87.41(9) 1_545 2
O7 Dy1 O3 137.95(8) 1_545 4_556
O7 Dy1 O6 137.25(8) 1_545 2
O7 Dy1 O4 92.35(9) 1_545 4_556
O7 Dy1 C5 115.29(9) 1_545 4_556
O7 Dy1 C14 111.86(10) 1_545 2
O2 Dy1 O1 131.63(8) 3_656 .
O2 Dy1 O8 79.67(9) 3_656 3_666
O2 Dy1 O7 65.90(8) 3_656 3_666
O2 Dy1 O5 144.06(9) 3_656 2
O2 Dy1 O3 71.80(8) 3_656 4_556
O2 Dy1 O6 145.02(8) 3_656 2
O2 Dy1 O4 74.86(9) 3_656 4_556
O2 Dy1 C5 69.55(9) 3_656 4_556
O2 Dy1 C14 157.84(9) 3_656 2
O5 Dy1 O7 141.30(8) 2 3_666
O5 Dy1 O3 101.81(9) 2 4_556
O5 Dy1 O4 73.68(9) 2 4_556
O5 Dy1 C5 89.14(9) 2 4_556
O5 Dy1 C14 26.80(9) 2 2
O3 Dy1 O7 113.87(7) 4_556 3_666
O3 Dy1 C5 26.31(8) 4_556 4_556
O3 Dy1 C14 89.80(9) 4_556 2
O6 Dy1 O7 120.85(8) 2 3_666
O6 Dy1 O5 54.01(8) 2 2
O6 Dy1 O3 74.81(8) 2 4_556
O6 Dy1 O4 93.18(9) 2 4_556
O6 Dy1 C5 84.93(9) 2 4_556
O6 Dy1 C14 27.31(9) 2 2
O4 Dy1 O7 140.64(8) 4_556 3_666
O4 Dy1 O3 52.96(8) 4_556 4_556
O4 Dy1 C5 26.75(9) 4_556 4_556
O4 Dy1 C14 84.27(9) 4_556 2
C5 Dy1 O7 129.55(8) 4_556 3_666
C14 Dy1 O7 135.03(9) 2 3_666
C14 Dy1 C5 88.46(9) 2 4_556
C1 O1 Dy1 129.9(2) . .
C22 O8 Dy1 106.2(2) . 3_666
Dy1 O7 Dy1 103.72(8) 1_565 3_666
C22 O7 Dy1 171.3(2) . 1_565
C22 O7 Dy1 81.74(18) . 3_666
C1 O2 Dy1 140.1(2) . 3_656
C14 O5 Dy1 92.1(2) . 2
C5 O3 Dy1 93.0(2) . 4
C14 O6 Dy1 92.3(2) . 2
C5 O4 Dy1 92.80(19) . 4
C17 N1 C9 116.4(3) . .
C7 N1 C9 120.8(3) . .
C7 N1 C17 120.6(3) . .
N1 C9 H9A 108.7 . .
N1 C9 H9B 108.7 . .
N1 C9 C10 114.1(3) . .
H9A C9 H9B 107.6 . .
C10 C9 H9A 108.7 . .
C10 C9 H9B 108.7 . .
O8 C22 O7 122.0(3) . .
O8 C22 C21 118.6(3) . .
O7 C22 C21 119.3(3) . .
C7 C8 H8 119.9 . .
C2 C8 H8 119.9 . .
C2 C8 C7 120.3(3) . .
O3 C5 Dy1 60.66(18) . 4
O3 C5 O4 120.7(3) . .
O3 C5 C4 120.2(3) . .
O4 C5 Dy1 60.44(17) . 4
O4 C5 C4 119.1(3) . .
C4 C5 Dy1 173.2(2) . 4
C16 C10 C9 118.5(3) . .
C11 C10 C9 122.5(3) . .
C11 C10 C16 119.0(3) . .
O1 C1 O2 125.8(3) . .
O1 C1 C2 118.3(3) . .
O2 C1 C2 115.9(3) . .
C10 C16 H16 119.5 . .
C15 C16 C10 121.0(3) . .
C15 C16 H16 119.5 . .
C24 C18 C17 122.0(3) . .
C19 C18 C17 119.3(3) . .
C19 C18 C24 118.7(3) . .
N1 C17 C18 114.6(3) . .
N1 C17 H17A 108.6 . .
N1 C17 H17B 108.6 . .
C18 C17 H17A 108.6 . .
C18 C17 H17B 108.6 . .
H17A C17 H17B 107.6 . .
O5 C14 Dy1 61.09(17) . 2
O5 C14 O6 121.1(3) . .
O5 C14 C13 119.7(3) . .
O6 C14 Dy1 60.39(17) . 2
O6 C14 C13 119.1(3) . .
C13 C14 Dy1 173.6(2) . 2
N1 C7 C8 120.4(3) . .
N1 C7 C6 121.6(3) . .
C6 C7 C8 117.9(3) . .
C21 C23 H23 120.0 . .
C21 C23 C24 120.1(3) . .
C24 C23 H23 120.0 . .
C8 C2 C1 119.6(3) . .
C8 C2 C3 121.1(3) . .
C3 C2 C1 119.3(3) . .
C15 C13 C14 120.6(3) . .
C12 C13 C14 120.3(3) . .
C12 C13 C15 119.1(3) . .
C16 C15 C13 120.1(3) . .
C16 C15 H15 119.9 . .
C13 C15 H15 119.9 . .
C23 C21 C22 119.6(3) . .
C23 C21 C20 119.8(3) . .
C20 C21 C22 120.6(3) . .
C18 C24 H24 119.6 . .
C23 C24 C18 120.8(3) . .
C23 C24 H24 119.6 . .
C2 C3 H3 120.5 . .
C2 C3 C4 119.0(3) . .
C4 C3 H3 120.5 . .
C10 C11 H11 119.8 . .
C10 C11 C12 120.4(3) . .
C12 C11 H11 119.8 . .
C18 C19 H19 119.7 . .
C18 C19 C20 120.7(3) . .
C20 C19 H19 119.7 . .
C3 C4 C5 119.6(3) . .
C6 C4 C5 119.9(3) . .
C6 C4 C3 120.5(3) . .
C13 C12 C11 120.3(3) . .
C13 C12 H12 119.8 . .
C11 C12 H12 119.8 . .
C7 C6 H6 119.4 . .
C4 C6 C7 121.2(3) . .
C4 C6 H6 119.4 . .
C21 C20 C19 119.6(3) . .
C21 C20 H20 120.2 . .
C19 C20 H20 120.2 . .
H25A C25 H25B 109.5 . .
H25A C25 H25C 109.5 . .
H25B C25 H25C 109.5 . .
N2 C25 H25A 109.5 . .
N2 C25 H25B 109.5 . .
N2 C25 H25C 109.5 . .
C25 N2 H2A 105.4 . .
C25 N2 H2B 105.4 . .
C25 N2 C26 127.7(9) . .
H2A N2 H2B 106.0 . .
C26 N2 H2A 105.4 . .
C26 N2 H2B 105.4 . .
N2 C26 H26A 109.5 . .
N2 C26 H26B 109.5 . .
N2 C26 H26C 109.5 . .
H26A C26 H26B 109.5 . .
H26A C26 H26C 109.5 . .
H26B C26 H26C 109.5 . .

loop_
_geom_bond_atom_site_label_1
_geom_bond_atom_site_label_2
_geom_bond_distance
_geom_bond_site_symmetry_2
Dy1 O1 2.352(2) .
Dy1 O8 2.350(2) 3_666
Dy1 O7 2.279(2) 1_545
Dy1 O7 2.862(2) 3_666
Dy1 O2 2.321(2) 3_656
Dy1 O5 2.438(2) 2
Dy1 O3 2.468(2) 4_556
Dy1 O6 2.422(2) 2
Dy1 O4 2.462(2) 4_556
Dy1 C5 2.827(3) 4_556
Dy1 C14 2.783(3) 2
O1 C1 1.256(4) .
O8 Dy1 2.350(2) 3_666
O8 C22 1.258(4) .
O7 Dy1 2.279(2) 1_565
O7 Dy1 2.862(2) 3_666
O7 C22 1.265(4) .
O2 Dy1 2.321(2) 3_656
O2 C1 1.259(4) .
O5 Dy1 2.438(2) 2
O5 C14 1.256(4) .
O3 Dy1 2.468(2) 4
O3 C5 1.255(4) .
O6 Dy1 2.422(2) 2
O6 C14 1.278(4) .
O4 Dy1 2.462(2) 4
O4 C5 1.274(4) .
N1 C9 1.455(4) .
N1 C17 1.442(4) .
N1 C7 1.386(4) .
C9 H9A 0.9700 .
C9 H9B 0.9700 .
C9 C10 1.523(4) .
C22 C21 1.491(4) .
C8 H8 0.9300 .
C8 C7 1.417(4) .
C8 C2 1.391(4) .
C5 Dy1 2.827(3) 4
C5 C4 1.499(4) .
C10 C16 1.391(5) .
C10 C11 1.390(5) .
C1 C2 1.507(4) .
C16 H16 0.9300 .
C16 C15 1.383(5) .
C18 C17 1.517(4) .
C18 C24 1.389(5) .
C18 C19 1.385(5) .
C17 H17A 0.9700 .
C17 H17B 0.9700 .
C14 Dy1 2.783(3) 2
C14 C13 1.496(4) .
C7 C6 1.405(4) .
C23 H23 0.9300 .
C23 C21 1.380(5) .
C23 C24 1.386(5) .
C2 C3 1.395(4) .
C13 C15 1.399(5) .
C13 C12 1.391(5) .
C15 H15 0.9300 .
C21 C20 1.389(5) .
C24 H24 0.9300 .
C3 H3 0.9300 .
C3 C4 1.395(4) .
C11 H11 0.9300 .
C11 C12 1.394(4) .
C19 H19 0.9300 .
C19 C20 1.396(5) .
C4 C6 1.394(4) .
C12 H12 0.9300 .
C6 H6 0.9300 .
C20 H20 0.9300 .
O9 H9 0.807(10) .
C25 H25A 0.9600 .
C25 H25B 0.9600 .
C25 H25C 0.9600 .
C25 N2 1.631(12) .
N2 H2A 0.8900 .
N2 H2B 0.8900 .
N2 C26 1.664(14) .
C26 H26A 0.9600 .
C26 H26B 0.9600 .
C26 H26C 0.9600 .

loop_
_geom_torsion_atom_site_label_1
_geom_torsion_atom_site_label_2
_geom_torsion_atom_site_label_3
_geom_torsion_atom_site_label_4
_geom_torsion
_geom_torsion_site_symmetry_1
Dy1 O1 C1 O2 -47.4(5) .
Dy1 O1 C1 C2 132.5(3) .
Dy1 O8 C22 O7 -12.5(4) 3_666
Dy1 O8 C22 C21 168.7(2) 3_666
Dy1 O7 C22 O8 9.9(3) 3_666
Dy1 O7 C22 C21 -171.3(3) 3_666
Dy1 O2 C1 O1 22.9(6) 3_656
Dy1 O2 C1 C2 -157.0(3) 3_656
Dy1 O5 C14 O6 -7.0(3) 2
Dy1 O5 C14 C13 172.8(3) 2
Dy1 O3 C5 O4 7.1(3) 4
Dy1 O3 C5 C4 -172.3(3) 4
Dy1 O6 C14 O5 7.1(3) 2
Dy1 O6 C14 C13 -172.7(3) 2
Dy1 O4 C5 O3 -7.1(3) 4
Dy1 O4 C5 C4 172.3(3) 4
O1 C1 C2 C8 15.7(5) .
O1 C1 C2 C3 -166.1(3) .
O8 C22 C21 C23 -21.0(5) .
O8 C22 C21 C20 157.3(4) .
O7 C22 C21 C23 160.2(3) .
O7 C22 C21 C20 -21.5(5) .
O2 C1 C2 C8 -164.4(3) .
O2 C1 C2 C3 13.8(5) .
O5 C14 C13 C15 171.9(3) .
O5 C14 C13 C12 -9.0(5) .
O3 C5 C4 C3 31.4(5) .
O3 C5 C4 C6 -150.9(3) .
O6 C14 C13 C15 -8.4(5) .
O6 C14 C13 C12 170.8(3) .
O4 C5 C4 C3 -148.0(3) .
O4 C5 C4 C6 29.7(5) .
N1 C9 C10 C16 167.1(3) .
N1 C9 C10 C11 -12.0(5) .
N1 C7 C6 C4 178.1(3) .
C9 N1 C17 C18 -95.1(3) .
C9 N1 C7 C8 167.3(3) .
C9 N1 C7 C6 -11.4(4) .
C9 C10 C16 C15 -178.7(3) .
C9 C10 C11 C12 179.4(3) .
C22 C21 C20 C19 -173.3(4) .
C8 C7 C6 C4 -0.6(5) .
C8 C2 C3 C4 0.9(5) .
C5 C4 C6 C7 -178.4(3) .
C10 C16 C15 C13 -0.8(6) .
C10 C11 C12 C13 -0.7(5) .
C1 C2 C3 C4 -177.2(3) .
C16 C10 C11 C12 0.2(5) .
C18 C19 C20 C21 -1.7(6) .
C17 N1 C9 C10 -99.2(3) .
C17 N1 C7 C8 5.1(4) .
C17 N1 C7 C6 -173.7(3) .
C17 C18 C24 C23 -172.5(3) .
C17 C18 C19 C20 174.6(4) .
C14 C13 C15 C16 179.4(3) .
C14 C13 C12 C11 -178.7(3) .
C7 N1 C9 C10 97.9(3) .
C7 N1 C17 C18 67.9(4) .
C7 C8 C2 C1 175.8(3) .
C7 C8 C2 C3 -2.3(5) .
C23 C21 C20 C19 5.0(6) .
C2 C8 C7 N1 -176.7(3) .
C2 C8 C7 C6 2.1(4) .
C2 C3 C4 C5 178.2(3) .
C2 C3 C4 C6 0.6(5) .
C15 C13 C12 C11 0.5(5) .
C21 C23 C24 C18 -2.5(6) .
C24 C18 C17 N1 5.6(5) .
C24 C18 C19 C20 -3.7(6) .
C24 C23 C21 C22 175.4(3) .
C24 C23 C21 C20 -2.9(5) .
C3 C4 C6 C7 -0.7(5) .
C11 C10 C16 C15 0.5(5) .
C19 C18 C17 N1 -172.6(3) .
C19 C18 C24 C23 5.8(6) .
C12 C13 C15 C16 0.3(5) .
